data_2227460
loop_
_publ_author_name
'Wang, Gaolei'
'Li, Dongmei'
'Li, He'

_publ_section_title
;
 2-[(<i>E</i>)-2-(Nitromethylidene)imidazolidin-1-yl]ethanol
;
_journal_coeditor_code GK2305
_journal_issue 11
_journal_name_full 'Acta Crystallographica Section E'
_journal_page_first o2759
_journal_paper_doi 10.1107/S1600536810039280
_journal_volume 66
_journal_year 2010
_chemical_formula_iupac 'C6 H11 N3 O3'
_chemical_formula_moiety 'C6 H11 N3 O3'
_chemical_formula_sum 'C6 H11 N3 O3'
_chemical_formula_weight 173.18
_chemical_name_systematic
;
2-[(<i>E</i>)-2-(Nitromethylidene)imidazolidin-1-yl]ethanol
;
_space_group_IT_number 14
_symmetry_cell_setting monoclinic
_symmetry_space_group_name_Hall '-P 2yn'
_symmetry_space_group_name_H-M 'P 1 21/n 1'
_atom_sites_solution_hydrogens geom
_atom_sites_solution_primary direct
_atom_sites_solution_secondary difmap
_audit_creation_method SHELXL-97
_cell_angle_alpha 90.00
_cell_angle_beta 94.153(3)
_cell_angle_gamma 90.00
_cell_formula_units_Z 4
_cell_length_a 6.9422(2)
_cell_length_b 8.7142(3)
_cell_length_c 12.9698(4)
_cell_measurement_reflns_used 2585
_cell_measurement_temperature 293(2)
_cell_measurement_theta_max 28.8228
_cell_measurement_theta_min 3.2285
_cell_volume 782.56(4)
_computing_cell_refinement 'SAINT (Bruker, 2005)'
_computing_data_collection 'APEX2 (Bruker, 2005)'
_computing_data_reduction 'SAINT (Bruker, 2005)'
_computing_molecular_graphics 'SHELXTL (Sheldrick, 2008)'
_computing_publication_material 'WINGX (Farrugia, 1999)'
_computing_structure_refinement 'SHELXL97 (Sheldrick, 2008)'
_computing_structure_solution 'SIR97 (Altomare <i>et al.</i>, 1999)'
_diffrn_ambient_temperature 293.0
_diffrn_detector_area_resol_mean 16.0355
_diffrn_measured_fraction_theta_full 0.997
_diffrn_measured_fraction_theta_max 0.997
_diffrn_measurement_device_type 'Bruker APEXII CCD'
_diffrn_measurement_method '\w scans'
_diffrn_radiation_monochromator graphite
_diffrn_radiation_source 'fine-focus sealed tube'
_diffrn_radiation_type 'Mo K\a'
_diffrn_radiation_wavelength 0.7107
_diffrn_reflns_av_R_equivalents 0.0172
_diffrn_reflns_av_sigmaI/netI 0.0207
_diffrn_reflns_limit_h_max 8
_diffrn_reflns_limit_h_min -8
_diffrn_reflns_limit_k_max 10
_diffrn_reflns_limit_k_min -10
_diffrn_reflns_limit_l_max 15
_diffrn_reflns_limit_l_min -15
_diffrn_reflns_number 4832
_diffrn_reflns_theta_full 26.00
_diffrn_reflns_theta_max 26.00
_diffrn_reflns_theta_min 3.24
_diffrn_standards_decay_% 0
_diffrn_standards_interval_count 0
_diffrn_standards_interval_time 0
_diffrn_standards_number 0
_exptl_absorpt_coefficient_mu 0.119
_exptl_absorpt_correction_T_max 1.0
_exptl_absorpt_correction_T_min 0.96673
_exptl_absorpt_correction_type multi-scan
_exptl_absorpt_process_details '(SADABS; Bruker, 2005)'
_exptl_crystal_colour colourless
_exptl_crystal_density_diffrn 1.478
_exptl_crystal_density_method 'not measured'
_exptl_crystal_description prism
_exptl_crystal_F_000 368
_exptl_crystal_size_max 0.31
_exptl_crystal_size_mid 0.29
_exptl_crystal_size_min 0.25
_refine_diff_density_max 0.171
_refine_diff_density_min -0.170
_refine_ls_extinction_method none
_refine_ls_goodness_of_fit_ref 1.106
_refine_ls_hydrogen_treatment constr
_refine_ls_matrix_type full
_refine_ls_number_parameters 110
_refine_ls_number_reflns 1539
_refine_ls_number_restraints 0
_refine_ls_restrained_S_all 1.106
_refine_ls_R_factor_all 0.0477
_refine_ls_R_factor_gt 0.0378
_refine_ls_shift/su_max 0.000
_refine_ls_shift/su_mean 0.000
_refine_ls_structure_factor_coef Fsqd
_refine_ls_weighting_details 'calc w=1/[\s^2^(Fo^2^)+(0.0606P)^2^+0.0450P] where P=(Fo^2^+2Fc^2^)/3'
_refine_ls_weighting_scheme calc
_refine_ls_wR_factor_gt 0.1055
_refine_ls_wR_factor_ref 0.1083
_reflns_number_gt 1186
_reflns_number_total 1539
_reflns_threshold_expression >2sigma(I)
_cod_data_source_file gk2305.cif
_cod_data_source_block I
_cod_original_cell_volume 782.55(4)
_cod_database_code 2227460
_cod_database_fobs_code 2227460

loop_
_symmetry_equiv_pos_as_xyz
'x, y, z'
'-x+1/2, y+1/2, -z+1/2'
'-x, -y, -z'
'x-1/2, -y-1/2, z-1/2'

loop_
_atom_site_type_symbol
_atom_site_label
_atom_site_fract_x
_atom_site_fract_y
_atom_site_fract_z
_atom_site_U_iso_or_equiv
_atom_site_adp_type
_atom_site_calc_flag
_atom_site_refinement_flags
_atom_site_occupancy
_atom_site_disorder_assembly
_atom_site_disorder_group
C C1 0.7352(2) 0.66673(18) 0.73309(13) 0.0428(4) Uani d . 1 . .
H H1A 0.7010 0.7696 0.7099 0.051 Uiso calc R 1 . .
H H1B 0.8709 0.6509 0.7230 0.051 Uiso calc R 1 . .
C C2 0.70406(19) 0.65267(18) 0.84644(12) 0.0387(4) Uani d . 1 . .
H H2A 0.7338 0.5485 0.8687 0.046 Uiso calc R 1 . .
H H2B 0.7932 0.7207 0.8851 0.046 Uiso calc R 1 . .
C C3 0.4516(2) 0.84632(17) 0.89333(14) 0.0481(4) Uani d . 1 . .
H H3A 0.4536 0.9106 0.8324 0.058 Uiso calc R 1 . .
H H3B 0.5364 0.8904 0.9483 0.058 Uiso calc R 1 . .
C C4 0.2490(3) 0.82924(18) 0.92650(15) 0.0519(5) Uani d . 1 . .
H H4A 0.1570 0.8840 0.8802 0.062 Uiso calc R 1 . .
H H4B 0.2396 0.8668 0.9964 0.062 Uiso calc R 1 . .
C C5 0.36609(19) 0.59107(16) 0.88760(10) 0.0296(3) Uani d . 1 . .
C C6 0.3790(2) 0.43186(17) 0.87112(11) 0.0358(4) Uani d . 1 . .
H H6 0.4933 0.3920 0.8490 0.043 Uiso calc R 1 . .
N N1 0.50847(16) 0.68944(13) 0.87087(9) 0.0336(3) Uani d . 1 . .
N N2 0.21646(17) 0.66554(14) 0.92072(10) 0.0403(3) Uani d . 1 . .
H H2 0.1119 0.6216 0.9370 0.048 Uiso calc R 1 . .
N N3 0.23318(18) 0.33545(14) 0.88605(10) 0.0371(3) Uani d . 1 . .
O O1 0.62388(16) 0.55935(12) 0.67291(8) 0.0481(3) Uani d . 1 . .
H H1 0.5161 0.5949 0.6580 0.072 Uiso calc R 1 . .
O O2 0.07390(15) 0.38210(13) 0.91700(9) 0.0480(3) Uani d . 1 . .
O O3 0.25342(18) 0.19348(13) 0.86750(10) 0.0580(4) Uani d . 1 . .

loop_
_atom_site_aniso_label
_atom_site_aniso_U_11
_atom_site_aniso_U_22
_atom_site_aniso_U_33
_atom_site_aniso_U_12
_atom_site_aniso_U_13
_atom_site_aniso_U_23
C1 0.0326(8) 0.0405(9) 0.0571(10) -0.0014(6) 0.0154(7) 0.0017(7)
C2 0.0258(7) 0.0403(9) 0.0499(9) -0.0013(6) 0.0021(6) -0.0009(7)
C3 0.0482(10) 0.0322(9) 0.0651(11) -0.0019(7) 0.0120(8) -0.0064(7)
C4 0.0552(11) 0.0338(9) 0.0689(12) 0.0060(7) 0.0210(9) -0.0038(7)
C5 0.0292(7) 0.0324(8) 0.0274(7) 0.0016(6) 0.0026(5) 0.0012(5)
C6 0.0303(8) 0.0324(8) 0.0454(8) 0.0010(6) 0.0077(6) -0.0015(6)
N1 0.0319(6) 0.0298(7) 0.0399(7) -0.0019(5) 0.0087(5) -0.0032(5)
N2 0.0329(7) 0.0329(7) 0.0568(8) 0.0031(5) 0.0162(6) -0.0007(5)
N3 0.0389(7) 0.0323(7) 0.0400(7) -0.0019(5) 0.0023(5) -0.0002(5)
O1 0.0507(7) 0.0442(7) 0.0502(7) 0.0038(5) 0.0083(5) -0.0071(5)
O2 0.0372(6) 0.0480(7) 0.0606(7) -0.0060(5) 0.0163(5) -0.0029(5)
O3 0.0593(8) 0.0293(7) 0.0858(9) -0.0038(5) 0.0090(7) -0.0056(6)

loop_
_atom_type_symbol
_atom_type_description
_atom_type_scat_dispersion_real
_atom_type_scat_dispersion_imag
_atom_type_scat_source
C C 0.0033 0.0016 'International Tables Vol C Tables 4.2.6.8 and 6.1.1.4'
H H 0.0000 0.0000 'International Tables Vol C Tables 4.2.6.8 and 6.1.1.4'
O O 0.0106 0.0060 'International Tables Vol C Tables 4.2.6.8 and 6.1.1.4'
N N 0.0061 0.0033 'International Tables Vol C Tables 4.2.6.8 and 6.1.1.4'

loop_
_geom_angle_atom_site_label_1
_geom_angle_atom_site_label_2
_geom_angle_atom_site_label_3
_geom_angle_site_symmetry_1
_geom_angle_site_symmetry_3
_geom_angle
_geom_angle_publ_flag
C1 O1 H1 . . 109.5 ?
C1 C2 H2A . . 108.9 ?
C1 C2 H2B . . 108.9 ?
H1A C1 H1B . . 107.9 ?
C2 N1 C3 . . 121.44(12) ?
C2 C1 H1A . . 109.2 ?
C2 C1 H1B . . 109.2 ?
H2A C2 H2B . . 107.7 ?
C3 C4 H4B . . 111.1 ?
C3 C4 H4A . . 111.1 ?
H3A C3 H3B . . 109.0 ?
C4 N2 H2 . . 123.9 ?
C4 C3 H3A . . 111.0 ?
C4 C3 H3B . . 111.0 ?
H4B C4 H4A . . 109.1 ?
C5 N1 C2 . . 127.40(12) ?
C5 N1 C3 . . 110.75(12) ?
C5 N2 H2 . . 123.9 ?
C5 N2 C4 . . 112.19(12) ?
C5 C6 H6 . . 118.7 ?
N1 C5 C6 . . 123.43(13) ?
N1 C2 C1 . . 113.42(12) ?
N1 C2 H2A . . 108.9 ?
N1 C2 H2B . . 108.9 ?
N1 C3 H3A . . 111.0 ?
N1 C3 H3B . . 111.0 ?
N1 C3 C4 . . 103.67(12) ?
N2 C5 N1 . . 110.19(12) ?
N2 C5 C6 . . 126.39(13) ?
N2 C4 C3 . . 103.18(12) ?
N2 C4 H4B . . 111.1 ?
N2 C4 H4A . . 111.1 ?
N3 C6 C5 . . 122.59(13) ?
N3 C6 H6 . . 118.7 ?
O1 C1 H1A . . 109.2 ?
O1 C1 H1B . . 109.2 ?
O1 C1 C2 . . 111.96(12) ?
O2 N3 C6 . . 121.94(12) ?
O3 N3 O2 . . 118.84(12) ?
O3 N3 C6 . . 119.21(13) ?

loop_
_geom_bond_atom_site_label_1
_geom_bond_atom_site_label_2
_geom_bond_site_symmetry_2
_geom_bond_distance
_geom_bond_publ_flag
C1 H1A . 0.9700 ?
C1 H1B . 0.9700 ?
C1 C2 . 1.506(2) ?
C2 H2A . 0.9700 ?
C2 H2B . 0.9700 ?
C3 H3A . 0.9700 ?
C3 H3B . 0.9700 ?
C3 C4 . 1.508(2) ?
C4 H4B . 0.9700 ?
C4 H4A . 0.9700 ?
C5 N1 . 1.3379(17) ?
C5 N2 . 1.3227(17) ?
C5 C6 . 1.408(2) ?
C6 H6 . 0.9300 ?
N1 C2 . 1.4523(17) ?
N1 C3 . 1.4582(19) ?
N2 H2 . 0.8600 ?
N2 C4 . 1.445(2) ?
N3 O3 . 1.2701(16) ?
N3 C6 . 1.3406(18) ?
O1 H1 . 0.8200 ?
O1 C1 . 1.4123(19) ?
O2 N3 . 1.2702(15) ?

loop_
_geom_hbond_atom_site_label_D
_geom_hbond_atom_site_label_H
_geom_hbond_atom_site_label_A
_geom_hbond_site_symmetry_A
_geom_hbond_distance_DH
_geom_hbond_distance_HA
_geom_hbond_distance_DA
_geom_hbond_angle_DHA
N2 H2 O2 3_567 0.86 2.37 3.0463(16) 136
N2 H2 O2 . 0.86 2.12 2.6600(16) 121
O1 H1 O3 2_556 0.82 2.06 2.8814(16) 175

loop_
_geom_torsion_atom_site_label_1
_geom_torsion_atom_site_label_2
_geom_torsion_atom_site_label_3
_geom_torsion_atom_site_label_4
_geom_torsion_site_symmetry_1
_geom_torsion_site_symmetry_2
_geom_torsion_site_symmetry_3
_geom_torsion_site_symmetry_4
_geom_torsion
_geom_torsion_publ_flag
O1 C1 C2 N1 . . . . -64.63(17) ?
O2 N3 C6 C5 . . . . -0.6(2) ?
O3 N3 C6 C5 . . . . 178.47(14) ?
N1 C5 N2 C4 . . . . 1.41(17) ?
N1 C5 C6 N3 . . . . -178.43(12) ?
N1 C3 C4 N2 . . . . 0.97(18) ?
N2 C5 N1 C2 . . . . 171.93(13) ?
N2 C5 N1 C3 . . . . -0.69(16) ?
N2 C5 C6 N3 . . . . 1.4(2) ?
C2 N1 C3 C4 . . . . -173.37(14) ?
C3 N1 C2 C1 . . . . -87.91(16) ?
C5 N1 C2 C1 . . . . 100.19(16) ?
C5 N1 C3 C4 . . . . -0.24(17) ?
C5 N2 C4 C3 . . . . -1.48(19) ?
C6 C5 N1 C2 . . . . -8.2(2) ?
C6 C5 N1 C3 . . . . 179.16(14) ?
C6 C5 N2 C4 . . . . -178.44(14) ?

loop_
_cod_related_entry_id
_cod_related_entry_database
_cod_related_entry_code
1 ChemSpider 8550334
